data_2206045
loop_
_publ_author_name
'Qin, Shi-Dong '
'Feng, Si-Si'
'Zhang Hong-Mei'
'Yang, Pin'
'Zhu, Miao-Li'

_publ_section_title
;2,2'-{2,11-Bis[(3<i>H</i>-1,3-benzimidazol-1-ium-2-yl)methyl]-5,8-dioxa-2,11-diazadodecane-1,12-diyl}bis(3<i>H</i>-1,3-benzimidazol-1-ium)
 dichloride diperchlorate methanol disolvate
;
_journal_issue 6
_journal_name_full 'Acta Crystallographica Section E'
_journal_page_first o1574
_journal_page_last o1576
_journal_paper_doi 10.1107/S1600536805013723
_journal_volume 61
_journal_year 2005
_chemical_formula_iupac 'C38 H44 N10 O2 4+, 2Cl O4 -, 2Cl -, 2C1 H4 O1'
_chemical_formula_moiety 'C38 H44 N10 O2 4+, 2Cl O4 -, 2Cl -, 2C1 H4 O1'
_chemical_formula_sum 'C40 H52 Cl4 N10 O12'
_chemical_formula_weight 1006.72
_chemical_name_systematic
;
2,2'-{2,11-Bis[(3H-1,3-benzimidazol-1-ium-2-yl)methyl]-5,8-dioxa-
2,11-diazadodecane-1,12-diyl}bis(3H-1,3-benzimidazol-1-ium)
dichloride diperchlorate methanol disolvate
;
_space_group_IT_number 14
_symmetry_cell_setting monoclinic
_symmetry_space_group_name_Hall '-P 2ybc'
_symmetry_space_group_name_H-M 'P 1 21/c 1'
_atom_sites_solution_hydrogens geom
_atom_sites_solution_primary direct
_atom_sites_solution_secondary difmap
_audit_creation_method SHELXL-97
_cell_angle_alpha 90.00
_cell_angle_beta 107.328(2)
_cell_angle_gamma 90.00
_cell_formula_units_Z 2
_cell_length_a 14.043(2)
_cell_length_b 12.4625(17)
_cell_length_c 15.147(2)
_cell_measurement_reflns_used 3280
_cell_measurement_temperature 298(2)
_cell_measurement_theta_max 21.32
_cell_measurement_theta_min 2.36
_cell_volume 2530.6(6)
_computing_cell_refinement 'SAINT (Bruker, 2000)'
_computing_data_collection 'SMART (Bruker, 2000)'
_computing_data_reduction SAINT
_computing_molecular_graphics 'SHELXL/PC (Sheldrick, 1997)'
_computing_publication_material SHELXL/PC
_computing_structure_refinement 'SHELXL97 (Sheldrick, 1997)'
_computing_structure_solution 'SHELXS97 (Sheldrick, 1990)'
_diffrn_ambient_temperature 298(2)
_diffrn_measured_fraction_theta_full 0.988
_diffrn_measured_fraction_theta_max 0.988
_diffrn_measurement_device_type 'Bruker SMART 1K CCD area-detector'
_diffrn_measurement_method '\f and \w'
_diffrn_radiation_monochromator graphite
_diffrn_radiation_source 'fine-focus sealed tube'
_diffrn_radiation_type MoK\a
_diffrn_radiation_wavelength 0.71073
_diffrn_reflns_av_R_equivalents 0.0477
_diffrn_reflns_av_sigmaI/netI 0.0472
_diffrn_reflns_limit_h_max 16
_diffrn_reflns_limit_h_min -16
_diffrn_reflns_limit_k_max 14
_diffrn_reflns_limit_k_min -14
_diffrn_reflns_limit_l_max 12
_diffrn_reflns_limit_l_min -17
_diffrn_reflns_number 12329
_diffrn_reflns_theta_full 25.00
_diffrn_reflns_theta_max 25.00
_diffrn_reflns_theta_min 2.16
_diffrn_standards_decay_% 0
_diffrn_standards_interval_count 0
_diffrn_standards_interval_time 0
_diffrn_standards_number 0
_exptl_absorpt_coefficient_mu 0.300
_exptl_absorpt_correction_T_max 0.9707
_exptl_absorpt_correction_T_min 0.9425
_exptl_absorpt_correction_type multi-scan
_exptl_absorpt_process_details '(SADABS; Sheldrick, 2000)'
_exptl_crystal_colour 'light yellow'
_exptl_crystal_density_diffrn 1.321
_exptl_crystal_density_method 'not measured'
_exptl_crystal_description Block
_exptl_crystal_F_000 1052
_exptl_crystal_size_max 0.20
_exptl_crystal_size_mid 0.20
_exptl_crystal_size_min 0.10
_refine_diff_density_max 0.838
_refine_diff_density_min -0.396
_refine_ls_extinction_method none
_refine_ls_goodness_of_fit_ref 0.956
_refine_ls_hydrogen_treatment constr
_refine_ls_matrix_type full
_refine_ls_number_parameters 300
_refine_ls_number_reflns 4399
_refine_ls_number_restraints 3
_refine_ls_restrained_S_all 0.975
_refine_ls_R_factor_all 0.1218
_refine_ls_R_factor_gt 0.0879
_refine_ls_shift/su_max 0.001
_refine_ls_shift/su_mean 0.000
_refine_ls_structure_factor_coef Fsqd
_refine_ls_weighting_details 'calc w = 1/[\s^2^(Fo^2^)+(0.1829P)^2^] where P = (Fo^2^+2Fc^2^)/3'
_refine_ls_weighting_scheme calc
_refine_ls_wR_factor_gt 0.2489
_refine_ls_wR_factor_ref 0.2667
_reflns_number_gt 2298
_reflns_number_total 4399
_reflns_threshold_expression I>2\s(I)
_cod_data_source_file rn6046.cif
_cod_data_source_block I
_cod_depositor_comments
;
The following automatic conversions were performed:
'_symmetry_cell_setting' value 'Monoclinic' changed to 'monoclinic'
according to '/home/saulius/struct/CIF-dictionaries/cif_core.dic'
dictionary named 'cif_core.dic' version 2.4.1 from 2010-06-29.

Automatic conversion script
Id: cif_fix_enum 1527 2010-12-29 10:47:43Z saulius 

The following automatic conversions were performed:

'_symmetry_cell_setting' value 'Monoclinic' changed to 'monoclinic'
according to /home/saulius/struct/CIF-dictionaries/cif_core.dic
dictionary named 'cif_core.dic' version 2.4.1 from 2010-06-29.

Automatic conversion script
Id: cif_fix_values 1715 2011-07-08 13:25:40Z adriana 
;
_cod_original_sg_symbol_H-M 'P 21/c'
_cod_database_code 2206045
_cod_database_fobs_code 2206045

loop_
_symmetry_equiv_pos_as_xyz
'x, y, z'
'-x, y+1/2, -z+1/2'
'-x, -y, -z'
'x, -y-1/2, z-1/2'

loop_
_atom_site_label
_atom_site_fract_x
_atom_site_fract_y
_atom_site_fract_z
_atom_site_U_iso_or_equiv
_atom_site_adp_type
_atom_site_calc_flag
_atom_site_refinement_flags
_atom_site_occupancy
_atom_site_type_symbol
C1 0.8972(3) 0.6853(4) 0.8306(3) 0.0798(13) Uani d . 1 C
H1A 0.8629 0.7368 0.7840 0.096 Uiso calc R 1 H
H1B 0.8999 0.6177 0.7997 0.096 Uiso calc R 1 H
C2 0.9998(3) 0.7233(3) 0.8754(3) 0.0660(11) Uani d . 1 C
C3 1.1453(3) 0.7497(3) 0.9795(3) 0.0648(11) Uani d . 1 C
C4 1.1474(3) 0.8002(3) 0.8980(3) 0.0697(11) Uani d . 1 C
C5 1.2284(4) 0.8603(4) 0.8919(4) 0.0887(14) Uani d . 1 C
H5 1.2285 0.8963 0.8382 0.106 Uiso calc R 1 H
C6 1.3082(4) 0.8629(5) 0.9706(4) 0.1046(18) Uani d . 1 C
H6 1.3651 0.9002 0.9694 0.126 Uiso calc R 1 H
C7 1.3076(4) 0.8124(4) 1.0516(4) 0.0895(15) Uani d . 1 C
H7 1.3638 0.8173 1.1029 0.107 Uiso calc R 1 H
C8 1.2268(4) 0.7552(4) 1.0587(3) 0.0767(12) Uani d . 1 C
H8 1.2264 0.7218 1.1136 0.092 Uiso calc R 1 H
C9 0.7738(4) 0.5769(4) 0.8716(3) 0.0753(12) Uani d . 1 C
H9A 0.8054 0.5207 0.8459 0.090 Uiso calc R 1 H
H9B 0.7124 0.5972 0.8252 0.090 Uiso calc R 1 H
C10 0.7509(4) 0.5359(3) 0.9563(3) 0.0700(11) Uani d . 1 C
C11 0.7724(4) 0.4937(4) 1.1023(4) 0.0853(14) Uani d . 1 C
C12 0.6826(5) 0.4536(4) 1.0512(4) 0.0867(14) Uani d . 1 C
C13 0.6202(6) 0.3985(5) 1.0922(5) 0.119(2) Uani d . 1 C
H13 0.5586 0.3710 1.0583 0.143 Uiso calc R 1 H
C14 0.6569(8) 0.3879(6) 1.1869(6) 0.135(3) Uani d . 1 C
H14 0.6195 0.3496 1.2176 0.162 Uiso calc R 1 H
C15 0.7458(7) 0.4312(6) 1.2379(5) 0.128(2) Uani d . 1 C
H15 0.7641 0.4254 1.3020 0.154 Uiso calc R 1 H
C16 0.8068(5) 0.4810(4) 1.1994(4) 0.1023(17) Uani d . 1 C
H16 0.8689 0.5063 1.2343 0.123 Uiso calc R 1 H
C17 0.7848(4) 0.7657(4) 0.9090(4) 0.0814(13) Uani d . 1 C
H17A 0.7264 0.7423 0.9254 0.098 Uiso calc R 1 H
H17B 0.7616 0.8037 0.8506 0.098 Uiso calc R 1 H
C18 0.8418(4) 0.8419(4) 0.9807(4) 0.0915(15) Uani d . 1 C
H18A 0.7965 0.8926 0.9957 0.110 Uiso calc R 1 H
H18B 0.8763 0.8030 1.0365 0.110 Uiso calc R 1 H
C19 0.9698(5) 0.9661(4) 1.0213(5) 0.115(2) Uani d . 1 C
H19A 1.0123 0.9235 1.0712 0.138 Uiso calc R 1 H
H19B 0.9263 1.0100 1.0457 0.138 Uiso calc R 1 H
O1 0.9116(3) 0.8974(2) 0.9471(3) 0.0927(10) Uani d . 1 O
O2 0.5379(6) 0.4011(6) 0.8132(3) 0.183(3) Uani d D 1 O
H2 0.5508 0.3400 0.8332 0.275 Uiso calc R 1 H
C20 0.5214(13) 0.4015(16) 0.7077(8) 0.354(13) Uani d D 1 C
H20A 0.4621 0.4414 0.6777 0.531 Uiso calc R 1 H
H20B 0.5141 0.3290 0.6851 0.531 Uiso calc R 1 H
H20C 0.5777 0.4342 0.6948 0.531 Uiso calc R 1 H
N1 0.8406(3) 0.6703(3) 0.8956(2) 0.0691(9) Uani d . 1 N
N2 1.0536(2) 0.7034(2) 0.9618(2) 0.0632(9) Uani d . 1 N
H2A 1.0335 0.6666 1.0009 0.076 Uiso calc R 1 H
N3 1.0553(3) 0.7800(3) 0.8356(2) 0.0702(10) Uani d . 1 N
H3 1.0367 0.8013 0.7790 0.084 Uiso calc R 1 H
N4 0.8130(3) 0.5439(3) 1.0414(3) 0.0740(10) Uani d . 1 N
H4 0.8699 0.5757 1.0561 0.089 Uiso calc R 1 H
N5 0.6712(3) 0.4846(3) 0.9593(3) 0.0802(11) Uani d . 1 N
H5A 0.6199 0.4718 0.9128 0.096 Uiso calc R 1 H
Cl1 0.03084(9) 0.60939(11) 0.14596(7) 0.0875(5) Uani d . 1 Cl
Cl2 0.63324(10) 0.78763(13) 0.11461(9) 0.0930(5) Uani d D 1 Cl
O3 0.6010(7) 0.7630(8) 0.1906(5) 0.246(4) Uani d . 1 O
O4 0.5918(13) 0.8784(8) 0.0729(9) 0.394(10) Uani d D 1 O
O5 0.6060(8) 0.7305(8) 0.0357(5) 0.257(4) Uani d . 1 O
O6 0.7225(6) 0.8257(15) 0.1417(5) 0.425(12) Uani d D 1 O

loop_
_atom_site_aniso_label
_atom_site_aniso_U_11
_atom_site_aniso_U_22
_atom_site_aniso_U_33
_atom_site_aniso_U_12
_atom_site_aniso_U_13
_atom_site_aniso_U_23
C1 0.076(3) 0.099(3) 0.057(2) -0.016(2) 0.009(2) 0.005(2)
C2 0.073(3) 0.063(2) 0.062(3) -0.001(2) 0.021(2) -0.001(2)
C3 0.068(3) 0.065(2) 0.062(2) 0.007(2) 0.020(2) -0.010(2)
C4 0.067(3) 0.073(3) 0.073(3) 0.005(2) 0.028(2) -0.006(2)
C5 0.084(3) 0.104(4) 0.091(3) -0.005(3) 0.046(3) -0.002(3)
C6 0.072(3) 0.137(5) 0.111(4) -0.031(3) 0.036(3) -0.035(4)
C7 0.068(3) 0.112(4) 0.083(3) -0.006(3) 0.014(3) -0.020(3)
C8 0.074(3) 0.087(3) 0.066(3) 0.010(2) 0.015(2) -0.013(2)
C9 0.075(3) 0.074(3) 0.068(3) -0.012(2) 0.007(2) -0.009(2)
C10 0.076(3) 0.058(2) 0.077(3) -0.001(2) 0.025(2) -0.007(2)
C11 0.108(4) 0.070(3) 0.082(3) 0.000(3) 0.035(3) -0.003(3)
C12 0.117(4) 0.067(3) 0.088(4) -0.004(3) 0.048(3) -0.005(2)
C13 0.153(6) 0.103(4) 0.119(5) -0.038(4) 0.066(4) -0.019(4)
C14 0.197(8) 0.120(5) 0.114(6) -0.025(5) 0.086(6) 0.004(4)
C15 0.187(7) 0.109(4) 0.089(4) -0.009(5) 0.042(5) 0.010(4)
C16 0.134(5) 0.090(4) 0.077(3) -0.004(3) 0.023(3) 0.013(3)
C17 0.070(3) 0.069(3) 0.100(3) -0.004(2) 0.018(3) -0.004(2)
C18 0.090(3) 0.078(3) 0.104(4) 0.001(3) 0.025(3) -0.016(3)
C19 0.126(5) 0.080(4) 0.148(6) -0.015(3) 0.055(4) -0.034(4)
O1 0.088(2) 0.0653(19) 0.122(3) -0.0194(17) 0.026(2) -0.0226(18)
O2 0.196(6) 0.239(6) 0.094(3) -0.113(5) 0.012(3) 0.026(3)
C20 0.41(3) 0.35(2) 0.45(3) -0.061(19) 0.34(3) 0.01(2)
N1 0.067(2) 0.072(2) 0.065(2) -0.0050(18) 0.0149(17) -0.0019(17)
N2 0.067(2) 0.0641(19) 0.057(2) -0.0020(17) 0.0171(16) 0.0028(15)
N3 0.071(2) 0.083(2) 0.058(2) 0.0023(18) 0.0222(18) 0.0019(17)
N4 0.075(2) 0.073(2) 0.071(2) -0.0049(18) 0.0188(19) -0.0017(18)
N5 0.084(3) 0.072(2) 0.083(3) -0.014(2) 0.024(2) -0.015(2)
Cl1 0.0846(8) 0.1180(10) 0.0559(7) 0.0057(7) 0.0148(6) -0.0004(6)
Cl2 0.0825(9) 0.1082(11) 0.0808(9) -0.0075(7) 0.0128(7) 0.0020(7)
O3 0.282(9) 0.327(10) 0.141(5) -0.170(8) 0.079(5) -0.008(5)
O4 0.67(3) 0.184(8) 0.353(16) 0.021(13) 0.194(19) 0.079(9)
O5 0.264(10) 0.304(10) 0.161(6) -0.032(8) 0.000(6) -0.082(6)
O6 0.146(6) 0.95(4) 0.143(6) -0.195(13) -0.010(5) 0.106(12)

loop_
_atom_type_symbol
_atom_type_description
_atom_type_scat_dispersion_real
_atom_type_scat_dispersion_imag
_atom_type_scat_source
C C 0.0033 0.0016 'International Tables Vol C Tables 4.2.6.8 and 6.1.1.4'
H H 0.0000 0.0000 'International Tables Vol C Tables 4.2.6.8 and 6.1.1.4'
N N 0.0061 0.0033 'International Tables Vol C Tables 4.2.6.8 and 6.1.1.4'
O O 0.0106 0.0060 'International Tables Vol C Tables 4.2.6.8 and 6.1.1.4'
Cl Cl 0.1484 0.1585 'International Tables Vol C Tables 4.2.6.8 and 6.1.1.4'

loop_
_geom_angle_atom_site_label_1
_geom_angle_atom_site_label_2
_geom_angle_atom_site_label_3
_geom_angle_site_symmetry_1
_geom_angle_site_symmetry_3
_geom_angle
_geom_angle_publ_flag
N1 C1 C2 . . 112.8(4) y
N1 C1 H1A . . 109.0 ?
C2 C1 H1A . . 109.0 ?
N1 C1 H1B . . 109.0 ?
C2 C1 H1B . . 109.0 ?
H1A C1 H1B . . 107.8 ?
N3 C2 N2 . . 108.1(4) y
N3 C2 C1 . . 126.1(4) y
N2 C2 C1 . . 125.7(4) y
N2 C3 C8 . . 132.6(4) ?
N2 C3 C4 . . 106.6(4) y
C8 C3 C4 . . 120.9(4) ?
N3 C4 C5 . . 132.3(5) ?
N3 C4 C3 . . 105.2(4) y
C5 C4 C3 . . 122.5(4) ?
C6 C5 C4 . . 115.3(5) ?
C6 C5 H5 . . 122.3 ?
C4 C5 H5 . . 122.3 ?
C5 C6 C7 . . 122.8(5) ?
C5 C6 H6 . . 118.6 ?
C7 C6 H6 . . 118.6 ?
C8 C7 C6 . . 122.1(5) ?
C8 C7 H7 . . 119.0 ?
C6 C7 H7 . . 119.0 ?
C7 C8 C3 . . 116.4(5) ?
C7 C8 H8 . . 121.8 ?
C3 C8 H8 . . 121.8 ?
N1 C9 C10 . . 109.9(3) y
N1 C9 H9A . . 109.7 ?
C10 C9 H9A . . 109.7 ?
N1 C9 H9B . . 109.7 ?
C10 C9 H9B . . 109.7 ?
H9A C9 H9B . . 108.2 ?
N5 C10 N4 . . 109.0(4) y
N5 C10 C9 . . 127.0(4) y
N4 C10 C9 . . 124.0(4) y
C12 C11 N4 . . 106.5(4) y
C12 C11 C16 . . 121.5(5) ?
N4 C11 C16 . . 132.0(6) ?
C11 C12 C13 . . 121.6(5) ?
C11 C12 N5 . . 105.9(4) y
C13 C12 N5 . . 132.4(6) ?
C14 C13 C12 . . 114.9(7) ?
C14 C13 H13 . . 122.6 ?
C12 C13 H13 . . 122.6 ?
C15 C14 C13 . . 123.1(7) ?
C15 C14 H14 . . 118.5 ?
C13 C14 H14 . . 118.5 ?
C16 C15 C14 . . 122.4(7) ?
C16 C15 H15 . . 118.8 ?
C14 C15 H15 . . 118.8 ?
C15 C16 C11 . . 116.4(6) ?
C15 C16 H16 . . 121.8 ?
C11 C16 H16 . . 121.8 ?
N1 C17 C18 . . 115.1(4) ?
N1 C17 H17A . . 108.5 ?
C18 C17 H17A . . 108.5 ?
N1 C17 H17B . . 108.5 ?
C18 C17 H17B . . 108.5 ?
H17A C17 H17B . . 107.5 ?
O1 C18 C17 . . 109.3(4) ?
O1 C18 H18A . . 109.8 ?
C17 C18 H18A . . 109.8 ?
O1 C18 H18B . . 109.8 ?
C17 C18 H18B . . 109.8 ?
H18A C18 H18B . . 108.3 ?
O1 C19 C19 . 3_777 105.2(7) ?
O1 C19 H19A . . 110.7 ?
C19 C19 H19A 3_777 . 110.7 ?
O1 C19 H19B . . 110.7 ?
C19 C19 H19B 3_777 . 110.7 ?
H19A C19 H19B . . 108.8 ?
C18 O1 C19 . . 107.4(4) ?
C20 O2 H2 . . 109.5 ?
O2 C20 H20A . . 109.5 ?
O2 C20 H20B . . 109.5 ?
H20A C20 H20B . . 109.5 ?
O2 C20 H20C . . 109.5 ?
H20A C20 H20C . . 109.5 ?
H20B C20 H20C . . 109.5 ?
C1 N1 C9 . . 111.8(3) ?
C1 N1 C17 . . 114.3(4) ?
C9 N1 C17 . . 110.4(3) ?
C2 N2 C3 . . 110.0(3) ?
C2 N2 H2A . . 125.0 ?
C3 N2 H2A . . 125.0 ?
C2 N3 C4 . . 110.1(4) ?
C2 N3 H3 . . 124.9 ?
C4 N3 H3 . . 124.9 ?
C10 N4 C11 . . 109.6(4) ?
C10 N4 H4 . . 125.2 ?
C11 N4 H4 . . 125.2 ?
C10 N5 C12 . . 108.9(4) ?
C10 N5 H5A . . 125.5 ?
C12 N5 H5A . . 125.5 ?
O6 Cl2 O4 . . 94.8(11) ?
O6 Cl2 O5 . . 118.0(8) ?
O4 Cl2 O5 . . 93.4(8) ?
O6 Cl2 O3 . . 110.1(5) ?
O4 Cl2 O3 . . 112.0(8) ?
O5 Cl2 O3 . . 122.8(6) ?

loop_
_geom_bond_atom_site_label_1
_geom_bond_atom_site_label_2
_geom_bond_site_symmetry_2
_geom_bond_distance
_geom_bond_publ_flag
C1 N1 . 1.450(6) y
C1 C2 . 1.477(6) y
C1 H1A . 0.9700 ?
C1 H1B . 0.9700 ?
C2 N3 . 1.322(5) y
C2 N2 . 1.325(5) y
C3 N2 . 1.364(5) y
C3 C8 . 1.391(6) ?
C3 C4 . 1.393(6) y
C4 N3 . 1.379(5) y
C4 C5 . 1.388(7) ?
C5 C6 . 1.372(8) ?
C5 H5 . 0.9300 ?
C6 C7 . 1.381(8) ?
C6 H6 . 0.9300 ?
C7 C8 . 1.372(7) ?
C7 H7 . 0.9300 ?
C8 H8 . 0.9300 ?
C9 N1 . 1.470(5) y
C9 C10 . 1.502(6) ?
C9 H9A . 0.9700 ?
C9 H9B . 0.9700 ?
C10 N5 . 1.303(5) y
C10 N4 . 1.327(5) y
C11 C12 . 1.363(7) ?
C11 N4 . 1.372(6) y
C11 C16 . 1.413(7) ?
C12 C13 . 1.396(8) ?
C12 N5 . 1.406(6) y
C13 C14 . 1.378(10) ?
C13 H13 . 0.9300 ?
C14 C15 . 1.368(11) ?
C14 H14 . 0.9300 ?
C15 C16 . 1.326(9) ?
C15 H15 . 0.9300 ?
C16 H16 . 0.9300 ?
C17 N1 . 1.471(6) y
C17 C18 . 1.485(7) ?
C17 H17A . 0.9700 ?
C17 H17B . 0.9700 ?
C18 O1 . 1.412(6) y
C18 H18A . 0.9700 ?
C18 H18B . 0.9700 ?
C19 O1 . 1.456(6) ?
C19 C19 3_777 1.475(12) ?
C19 H19A . 0.9700 ?
C19 H19B . 0.9700 ?
O2 C20 . 1.545(9) ?
O2 H2 . 0.8200 ?
C20 H20A . 0.9600 ?
C20 H20B . 0.9600 ?
C20 H20C . 0.9600 ?
N2 H2A . 0.8600 ?
N3 H3 . 0.8600 ?
N4 H4 . 0.8600 ?
N5 H5A . 0.8600 ?
Cl2 O6 . 1.288(6) ?
Cl2 O4 . 1.341(8) ?
Cl2 O5 . 1.345(7) ?
Cl2 O3 . 1.391(6) ?

loop_
_geom_hbond_atom_site_label_D
_geom_hbond_atom_site_label_H
_geom_hbond_atom_site_label_A
_geom_hbond_site_symmetry_A
_geom_hbond_distance_DH
_geom_hbond_distance_HA
_geom_hbond_distance_DA
_geom_hbond_angle_DHA
_geom_hbond_publ_flag
N2 H2A Cl1 1_656 0.86 2.32 3.128(4) 157 y
N3 H3 Cl1 4_676 0.86 2.28 3.111(4) 162 y
N4 H4 Cl1 1_656 0.86 2.30 3.106(4) 156 y
N5 H5A O2 . 0.86 1.83 2.649(7) 159 y
O2 H2 O3 3_666 0.82 2.42 2.815(8) 111 y

loop_
_geom_torsion_atom_site_label_1
_geom_torsion_atom_site_label_2
_geom_torsion_atom_site_label_3
_geom_torsion_atom_site_label_4
_geom_torsion_site_symmetry_1
_geom_torsion
N1 C1 C2 N3 . -153.5(4)
N1 C1 C2 N2 . 28.9(6)
N2 C3 C4 N3 . -0.3(4)
C8 C3 C4 N3 . -178.9(4)
N2 C3 C4 C5 . 176.9(4)
C8 C3 C4 C5 . -1.8(6)
N3 C4 C5 C6 . 179.0(5)
C3 C4 C5 C6 . 2.7(7)
C4 C5 C6 C7 . -2.0(8)
C5 C6 C7 C8 . 0.4(9)
C6 C7 C8 C3 . 0.6(7)
N2 C3 C8 C7 . -178.2(4)
C4 C3 C8 C7 . 0.0(6)
N1 C9 C10 N5 . 152.6(4)
N1 C9 C10 N4 . -30.0(6)
N4 C11 C12 C13 . -179.0(5)
C16 C11 C12 C13 . 0.2(8)
N4 C11 C12 N5 . -1.6(5)
C16 C11 C12 N5 . 177.6(4)
C11 C12 C13 C14 . -0.3(9)
N5 C12 C13 C14 . -176.9(6)
C12 C13 C14 C15 . 2.3(11)
C13 C14 C15 C16 . -4.4(12)
C14 C15 C16 C11 . 4.0(10)
C12 C11 C16 C15 . -2.0(9)
N4 C11 C16 C15 . 177.0(5)
N1 C17 C18 O1 . 73.1(5)
C17 C18 O1 C19 . -176.6(4)
C19 C19 O1 C18 3_777 -171.6(6)
C2 C1 N1 C9 . -143.4(4)
C2 C1 N1 C17 . 90.3(5)
C10 C9 N1 C1 . 156.0(4)
C10 C9 N1 C17 . -75.6(5)
C18 C17 N1 C1 . -86.9(5)
C18 C17 N1 C9 . 146.1(4)
N3 C2 N2 C3 . 1.2(5)
C1 C2 N2 C3 . 179.2(4)
C8 C3 N2 C2 . 177.9(4)
C4 C3 N2 C2 . -0.6(4)
N2 C2 N3 C4 . -1.4(5)
C1 C2 N3 C4 . -179.4(4)
C5 C4 N3 C2 . -175.7(5)
C3 C4 N3 C2 . 1.0(5)
N5 C10 N4 C11 . 1.1(5)
C9 C10 N4 C11 . -176.7(4)
C12 C11 N4 C10 . 0.4(5)
C16 C11 N4 C10 . -178.7(5)
N4 C10 N5 C12 . -2.2(5)
C9 C10 N5 C12 . 175.6(4)
C11 C12 N5 C10 . 2.4(5)
C13 C12 N5 C10 . 179.4(5)
